data_2242272
loop_
_publ_author_name
'Castro Agudelo, Brian'
'C\'ardenas, Juan C.'
'Mac\'ias, Mario A.'
'Ochoa-Puentes, Cristian'
'Sierra, Cesar A.'

_publ_section_title
;
 Crystal structure of ethyl (<i>E</i>)-2-cyano-3-(thiophen-2-yl)acrylate:
 two conformers forming a discrete disorder
;
_journal_coeditor_code FF2150
_journal_issue 9
_journal_name_full 'Acta Crystallographica Section E'
_journal_page_first 1287
_journal_page_last 1289
_journal_paper_doi 10.1107/S2056989017010799
_journal_volume 73
_journal_year 2017
_chemical_formula_iupac 'C10 H9 N O2 S'
_chemical_formula_moiety 'C10 H9 N O2 S'
_chemical_formula_sum 'C10 H9 N O2 S'
_chemical_formula_weight 207.24
_chemical_name_systematic
;
Ethyl (<i>E</i>)-2-cyano-3-(thiophen-2-yl)acrylate
;
_space_group_crystal_system monoclinic
_space_group_IT_number 12
_space_group_name_Hall '-C 2y'
_space_group_name_H-M_alt 'C 1 2/m 1'
_symmetry_space_group_name_Hall '-C 2y'
_symmetry_space_group_name_H-M 'C 1 2/m 1'
_atom_sites_solution_hydrogens geom
_atom_sites_solution_primary iterative
_atom_sites_solution_secondary difmap
_audit_creation_method SHELXL-2016/6
_cell_angle_alpha 90
_cell_angle_beta 109.28(2)
_cell_angle_gamma 90
_cell_formula_units_Z 4
_cell_length_a 13.637(2)
_cell_length_b 6.8965(16)
_cell_length_c 11.817(3)
_cell_measurement_reflns_used 2818
_cell_measurement_temperature 298(2)
_cell_measurement_theta_max 26.3260
_cell_measurement_theta_min 4.4980
_cell_volume 1049.0(4)
_computing_cell_refinement
;
CrysAlis PRO (Agilent, 2014)
;
_computing_data_collection
;
CrysAlis PRO (Agilent, 2014)
;
_computing_data_reduction
;
CrysAlis PRO (Agilent, 2014)
;
_computing_molecular_graphics
;
Mercury (Macrae <i>et al.</i>,  2008)
;
_computing_publication_material
;
SHELXL2014 (Sheldrick, 2015)
;
_computing_structure_refinement
;
SHELXL2014 (Sheldrick, 2015)
;
_computing_structure_solution
;
SUPERFLIP (Palatinus & Chapuis, 2007)
;
_diffrn_ambient_temperature 298(2)
_diffrn_detector_area_resol_mean 5.3072
_diffrn_measured_fraction_theta_full 0.999
_diffrn_measured_fraction_theta_max 0.999
_diffrn_measurement_device 'four-circle diffractometer'
_diffrn_measurement_device_type 'Agilent SuperNova, Dual, Cu at zero, Atlas'
_diffrn_measurement_method '\w scans'
_diffrn_radiation_type MoK\a
_diffrn_radiation_wavelength 0.71073
_diffrn_reflns_av_R_equivalents 0.0680
_diffrn_reflns_limit_h_max 16
_diffrn_reflns_limit_h_min -16
_diffrn_reflns_limit_k_max 8
_diffrn_reflns_limit_k_min -8
_diffrn_reflns_limit_l_max 14
_diffrn_reflns_limit_l_min -14
_diffrn_reflns_number 9896
_diffrn_reflns_theta_full 25.242
_diffrn_reflns_theta_max 26.361
_diffrn_reflns_theta_min 3.088
_exptl_absorpt_coefficient_mu 0.281
_exptl_absorpt_correction_T_max 1.00000
_exptl_absorpt_correction_T_min 0.76016
_exptl_absorpt_correction_type multi-scan
_exptl_absorpt_process_details
;
(CrysAlis PRO; Agilent, 2014)
;
_exptl_crystal_colour yellow
_exptl_crystal_density_diffrn 1.312
_exptl_crystal_description parallelepiped
_exptl_crystal_F_000 432
_exptl_crystal_size_max 0.190
_exptl_crystal_size_mid 0.122
_exptl_crystal_size_min 0.074
_refine_diff_density_max 0.347
_refine_diff_density_min -0.239
_refine_ls_extinction_coef 0.007(2)
_refine_ls_extinction_expression Fc^*^=kFc[1+0.001xFc^2^\l^3^/sin(2\q)]^-1/4^
_refine_ls_extinction_method
;
SHELXL2016 (Sheldrick, 2016)
;
_refine_ls_goodness_of_fit_ref 1.138
_refine_ls_hydrogen_treatment constr
_refine_ls_matrix_type full
_refine_ls_number_parameters 96
_refine_ls_number_reflns 1171
_refine_ls_number_restraints 0
_refine_ls_restrained_S_all 1.138
_refine_ls_R_factor_all 0.0511
_refine_ls_R_factor_gt 0.0468
_refine_ls_shift/su_max 0.000
_refine_ls_shift/su_mean 0.000
_refine_ls_structure_factor_coef Fsqd
_refine_ls_weighting_details 'w=1/[\s^2^(Fo^2^)+(0.0530P)^2^+0.7374P] where P=(Fo^2^+2Fc^2^)/3'
_refine_ls_weighting_scheme calc
_refine_ls_wR_factor_gt 0.1215
_refine_ls_wR_factor_ref 0.1259
_reflns_number_gt 1049
_reflns_number_total 1171
_reflns_threshold_expression 'I > 2\s(I)'
_cod_data_source_file ff2150sup1.cif
_cod_data_source_block I
_cod_database_code 2242272
_shelx_space_group_comment
;
The symmetry employed for this shelxl refinement is uniquely defined
by the following loop, which should always be used as a source of
symmetry information in preference to the above space-group names.
They are only intended as comments.
;
_shelx_estimated_absorpt_t_min 0.949
_shelx_estimated_absorpt_t_max 0.979

loop_
_space_group_symop_operation_xyz
'x, y, z'
'x, -y, z'
'x+1/2, y+1/2, z'
'x+1/2, -y+1/2, z'
'-x, -y, -z'
'-x, y, -z'
'-x+1/2, -y+1/2, -z'
'-x+1/2, y+1/2, -z'

loop_
_atom_site_type_symbol
_atom_site_label
_atom_site_fract_x
_atom_site_fract_y
_atom_site_fract_z
_atom_site_U_iso_or_equiv
_atom_site_adp_type
_atom_site_calc_flag
_atom_site_occupancy
_atom_site_disorder_assembly
_atom_site_disorder_group
S S1 0.11266(5) 0.500000 -0.02961(7) 0.0560(3) Uani d 1 . .
N N2 0.2293(2) 0.500000 0.2653(2) 0.0733(9) Uani d 1 A .
O O2 0.53999(15) 0.500000 0.1743(2) 0.0732(7) Uani d 1 A .
C C2 0.4730(2) 0.500000 0.2195(3) 0.0568(7) Uani d 1 . .
C C3 0.36045(19) 0.500000 0.1505(2) 0.0480(6) Uani d 1 A .
C C4 0.2879(2) 0.500000 0.2153(3) 0.0531(7) Uani d 1 . .
C C7 0.2120(2) 0.500000 -0.1795(3) 0.0555(7) Uani d 1 . .
H H7 0.264802 0.500000 -0.213002 0.067 Uiso calc 1 . .
C C6 0.22929(19) 0.500000 -0.0583(2) 0.0470(6) Uani d 1 A .
C C5 0.33082(19) 0.500000 0.0298(2) 0.0468(6) Uani d 1 . .
H H5 0.385193 0.500000 -0.001307 0.056 Uiso calc 1 A .
C C8 0.1056(2) 0.500000 -0.2475(3) 0.0630(8) Uani d 1 . .
H H8 0.080614 0.500000 -0.330873 0.076 Uiso calc 1 . .
C C9 0.0436(2) 0.500000 -0.1786(3) 0.0616(8) Uani d 1 . .
H H9 -0.028547 0.500000 -0.209250 0.074 Uiso calc 1 . .
O O1 0.48964(18) 0.531(3) 0.3371(2) 0.064(3) Uani d 0.5 A -1
C C1 0.5976(3) 0.5493(10) 0.4143(4) 0.073(3) Uani d 0.5 A -1
H H1A 0.600898 0.615277 0.487917 0.088 Uiso calc 0.5 A -1
H H1B 0.636145 0.625544 0.374142 0.088 Uiso calc 0.5 A -1
C C1A 0.6446(5) 0.3535(15) 0.4422(6) 0.127(3) Uani d 0.5 A -1
H H1AA 0.641144 0.288738 0.369077 0.191 Uiso calc 0.5 A -1
H H1AB 0.607205 0.279578 0.483442 0.191 Uiso calc 0.5 A -1
H H1AC 0.715902 0.365498 0.492230 0.191 Uiso calc 0.5 A -1

loop_
_atom_site_aniso_label
_atom_site_aniso_U_11
_atom_site_aniso_U_22
_atom_site_aniso_U_33
_atom_site_aniso_U_12
_atom_site_aniso_U_13
_atom_site_aniso_U_23
S1 0.0331(4) 0.0805(6) 0.0559(5) 0.000 0.0168(3) 0.000
N2 0.0468(14) 0.122(3) 0.0570(16) 0.000 0.0246(12) 0.000
O2 0.0353(10) 0.130(2) 0.0567(13) 0.000 0.0184(9) 0.000
C2 0.0379(14) 0.082(2) 0.0506(16) 0.000 0.0144(12) 0.000
C3 0.0353(13) 0.0627(16) 0.0477(15) 0.000 0.0161(11) 0.000
C4 0.0373(13) 0.0740(19) 0.0472(15) 0.000 0.0127(12) 0.000
C7 0.0428(14) 0.0724(19) 0.0527(16) 0.000 0.0179(12) 0.000
C6 0.0334(12) 0.0580(15) 0.0512(15) 0.000 0.0161(11) 0.000
C5 0.0332(12) 0.0559(15) 0.0530(15) 0.000 0.0167(11) 0.000
C8 0.0491(16) 0.088(2) 0.0462(16) 0.000 0.0074(12) 0.000
C9 0.0368(14) 0.079(2) 0.0622(18) 0.000 0.0069(13) 0.000
O1 0.0410(11) 0.103(10) 0.0458(12) -0.003(2) 0.0122(9) -0.008(2)
C1 0.046(2) 0.112(9) 0.055(2) -0.005(2) 0.0070(17) -0.019(3)
C1A 0.093(5) 0.188(9) 0.077(4) 0.053(5) -0.004(3) -0.019(5)

loop_
_atom_type_symbol
_atom_type_description
_atom_type_scat_dispersion_real
_atom_type_scat_dispersion_imag
_atom_type_scat_source
C C 0.0033 0.0016 'International Tables Vol C Tables 4.2.6.8 and 6.1.1.4'
H H 0.0000 0.0000 'International Tables Vol C Tables 4.2.6.8 and 6.1.1.4'
N N 0.0061 0.0033 'International Tables Vol C Tables 4.2.6.8 and 6.1.1.4'
S S 0.1246 0.1234 'International Tables Vol C Tables 4.2.6.8 and 6.1.1.4'
O O 0.0106 0.0060 'International Tables Vol C Tables 4.2.6.8 and 6.1.1.4'

loop_
_geom_angle_atom_site_label_1
_geom_angle_atom_site_label_2
_geom_angle_atom_site_label_3
_geom_angle
C9 S1 C6 91.57(14)
O2 C2 O1 124.3(3)
O2 C2 C3 123.9(3)
O1 C2 C3 111.0(2)
C5 C3 C4 123.0(2)
C5 C3 C2 118.5(2)
C4 C3 C2 118.5(2)
N2 C4 C3 179.1(3)
C6 C7 C8 112.7(3)
C6 C7 H7 123.6
C8 C7 H7 123.6
C7 C6 C5 123.4(2)
C7 C6 S1 110.6(2)
C5 C6 S1 126.0(2)
C3 C5 C6 130.5(3)
C3 C5 H5 114.7
C6 C5 H5 114.7
C9 C8 C7 112.8(3)
C9 C8 H8 123.6
C7 C8 H8 123.6
C8 C9 S1 112.4(2)
C8 C9 H9 123.8
S1 C9 H9 123.8
C2 O1 C1 116.7(3)
O1 C1 C1A 109.5(8)
O1 C1 H1A 109.8
C1A C1 H1A 109.8
O1 C1 H1B 109.8
C1A C1 H1B 109.8
H1A C1 H1B 108.2
C1 C1A H1AA 109.5
C1 C1A H1AB 109.5
H1AA C1A H1AB 109.5
C1 C1A H1AC 109.5
H1AA C1A H1AC 109.5
H1AB C1A H1AC 109.5

loop_
_geom_bond_atom_site_label_1
_geom_bond_atom_site_label_2
_geom_bond_distance
S1 C9 1.700(3)
S1 C6 1.732(3)
N2 C4 1.139(4)
O2 C2 1.200(3)
C2 O1 1.350(5)
C2 C3 1.482(4)
C3 C5 1.347(4)
C3 C4 1.437(4)
C7 C6 1.372(4)
C7 C8 1.407(4)
C7 H7 0.9300
C6 C5 1.431(4)
C5 H5 0.9300
C8 C9 1.354(5)
C8 H8 0.9300
C9 H9 0.9300
O1 C1 1.459(5)
C1 C1A 1.485(11)
C1 H1A 0.9700
C1 H1B 0.9700
C1A H1AA 0.9600
C1A H1AB 0.9600
C1A H1AC 0.9600

loop_
_geom_hbond_atom_site_label_D
_geom_hbond_atom_site_label_H
_geom_hbond_atom_site_label_A
_geom_hbond_site_symmetry_A
_geom_hbond_distance_DH
_geom_hbond_distance_HA
_geom_hbond_distance_DA
_geom_hbond_angle_DHA
C5 H5 O2 . 0.93 2.42 2.799(3) 104
C7 H7 O2 5_665 0.93 2.55 3.363(3) 146.5
C5 H5 O2 5_665 0.93 2.57 3.425(3) 153.2
C9 H9 N2 5_565 0.93 2.60 3.520(4) 172.3

loop_
_geom_torsion_atom_site_label_1
_geom_torsion_atom_site_label_2
_geom_torsion_atom_site_label_3
_geom_torsion_atom_site_label_4
_geom_torsion
O2 C2 C3 C5 0.000000
O1 C2 C3 C5 170.1(8)
O2 C2 C3 C4 180.000000
O1 C2 C3 C4 -9.9(8)
C8 C7 C6 C5 180.000000
C8 C7 C6 S1 0.000000
C9 S1 C6 C7 0.000000
C9 S1 C6 C5 180.0
C4 C3 C5 C6 0.000000
C2 C3 C5 C6 180.000000
C7 C6 C5 C3 180.000000
S1 C6 C5 C3 0.000000
C6 C7 C8 C9 0.000000
C7 C8 C9 S1 0.000000
C6 S1 C9 C8 0.000000
O2 C2 O1 C1 -5.6(17)
C3 C2 O1 C1 -175.6(9)
C2 O1 C1 C1A -79.5(13)

_cod_database_fobs_code 2242272
